data_7063458
loop_
_publ_author_name
'Schwitalla, Kevin'
'Clau\&sen, Marie'
'Schmidtmann, Marc'
'Beckhaus, R\"udiger'

_publ_section_title
;
 Syntheses and coordination chemistry of thiosemicarbazone-based titanium
 complexes
;
_journal_issue 42
_journal_name_full 'New Journal of Chemistry'
_journal_page_first 18066
_journal_page_last 18074
_journal_paper_doi 10.1039/D4NJ04061A
_journal_volume 48
_journal_year 2024
_chemical_formula_structural Ti(C15H18)(C15H19)(C9H9N3HS)
_chemical_formula_sum 'C39 H47 N3 S Ti'
_chemical_formula_weight 637.75
_space_group_crystal_system triclinic
_space_group_IT_number 2
_space_group_name_Hall '-P 1'
_space_group_name_H-M_alt 'P -1'
_atom_sites_solution_hydrogens difmap
_atom_sites_solution_primary direct
_atom_sites_solution_secondary difmap
_audit_creation_method SHELXL-2018/3
_audit_update_record
;
2024-08-15 deposited with the CCDC.	2024-09-27 downloaded from the CCDC.
;
_cell_angle_alpha 92.218(3)
_cell_angle_beta 107.971(3)
_cell_angle_gamma 109.627(2)
_cell_formula_units_Z 2
_cell_length_a 11.6805(6)
_cell_length_b 12.0032(6)
_cell_length_c 12.9169(7)
_cell_measurement_reflns_used 9814
_cell_measurement_temperature 100(2)
_cell_measurement_theta_max 40.25
_cell_measurement_theta_min 2.27
_cell_volume 1601.95(15)
_computing_cell_refinement 'Bruker SAINT V8.40B'
_computing_data_collection 'Bruker APEX3'
_computing_data_reduction 'Bruker SAINT V8.40B'
_computing_structure_refinement 'SHELXL-2018/3 (Sheldrick, 2018)'
_computing_structure_solution 'SHELXS-2013/1 (Sheldrick, 2013)'
_diffrn_ambient_temperature 100(2)
_diffrn_measured_fraction_theta_full 1.000
_diffrn_measured_fraction_theta_max 1.000
_diffrn_measurement_device_type 'Bruker APEX-II CCD'
_diffrn_measurement_method '\f and \w scans'
_diffrn_radiation_type MoK\a
_diffrn_radiation_wavelength 0.71073
_diffrn_reflns_av_R_equivalents 0.0243
_diffrn_reflns_av_unetI/netI 0.0206
_diffrn_reflns_Laue_measured_fraction_full 1.000
_diffrn_reflns_Laue_measured_fraction_max 1.000
_diffrn_reflns_limit_h_max 21
_diffrn_reflns_limit_h_min -21
_diffrn_reflns_limit_k_max 21
_diffrn_reflns_limit_k_min -21
_diffrn_reflns_limit_l_max 23
_diffrn_reflns_limit_l_min -23
_diffrn_reflns_number 100842
_diffrn_reflns_point_group_measured_fraction_full 1.000
_diffrn_reflns_point_group_measured_fraction_max 1.000
_diffrn_reflns_theta_full 25.242
_diffrn_reflns_theta_max 40.248
_diffrn_reflns_theta_min 1.679
_diffrn_source 'sealed tube'
_exptl_absorpt_coefficient_mu 0.366
_exptl_absorpt_correction_T_max 0.9319
_exptl_absorpt_correction_T_min 0.8918
_exptl_absorpt_correction_type numerical
_exptl_absorpt_process_details 'SADABS-2016/2 (Sheldrick)'
_exptl_crystal_colour red
_exptl_crystal_density_diffrn 1.322
_exptl_crystal_description block
_exptl_crystal_F_000 680
_exptl_crystal_size_max 0.400
_exptl_crystal_size_mid 0.350
_exptl_crystal_size_min 0.250
_refine_diff_density_max 0.604
_refine_diff_density_min -0.352
_refine_diff_density_rms 0.059
_refine_ls_extinction_method none
_refine_ls_goodness_of_fit_ref 1.045
_refine_ls_hydrogen_treatment mixed
_refine_ls_matrix_type full
_refine_ls_number_parameters 402
_refine_ls_number_reflns 20177
_refine_ls_number_restraints 0
_refine_ls_restrained_S_all 1.045
_refine_ls_R_factor_all 0.0357
_refine_ls_R_factor_gt 0.0283
_refine_ls_shift/su_max 0.001
_refine_ls_shift/su_mean 0.000
_refine_ls_structure_factor_coef Fsqd
_refine_ls_weighting_details 'w=1/[\s^2^(Fo^2^)+(0.0400P)^2^+0.3000P] where P=(Fo^2^+2Fc^2^)/3'
_refine_ls_weighting_scheme calc
_refine_ls_wR_factor_gt 0.0773
_refine_ls_wR_factor_ref 0.0812
_reflns_Friedel_coverage 0.000
_reflns_number_gt 17407
_reflns_number_total 20177
_reflns_threshold_expression 'I > 2\s(I)'
_cod_data_source_file d4nj04061a2.cif
_cod_data_source_block Ti1a
_cod_depositor_comments 'Adding full bibliography for 7063456--7063460.cif.'
_cod_database_code 7063458
_shelx_shelxl_version_number 2018/3
_shelx_space_group_comment
;
The symmetry employed for this shelxl refinement is uniquely defined
by the following loop, which should always be used as a source of
symmetry information in preference to the above space-group names.
They are only intended as comments.
;
_shelx_estimated_absorpt_t_min 0.868
_shelx_estimated_absorpt_t_max 0.914
_exptl_absorpt_special_details
;
 numerical absorption correction followed by scaling based on
 symmetry-related measurements (multi-scan)
;

loop_
_space_group_symop_operation_xyz
'x, y, z'
'-x, -y, -z'

loop_
_atom_site_label
_atom_site_type_symbol
_atom_site_fract_x
_atom_site_fract_y
_atom_site_fract_z
_atom_site_U_iso_or_equiv
_atom_site_adp_type
_atom_site_occupancy
_atom_site_site_symmetry_order
_atom_site_calc_flag
_atom_site_refinement_flags_posn
_atom_site_refinement_flags_adp
_atom_site_refinement_flags_occupancy
_atom_site_disorder_assembly
_atom_site_disorder_group
Ti1 Ti 0.24484(2) 0.29837(2) 0.23427(2) 0.00881(2) Uani 1 1 d . . . . .
S1 S 0.33690(2) 0.25765(2) 0.08518(2) 0.01074(2) Uani 1 1 d . . . . .
N1 N 0.20847(5) 0.11085(4) 0.18171(4) 0.01137(7) Uani 1 1 d . . . . .
N2 N 0.13682(5) -0.00264(4) 0.19418(4) 0.01234(7) Uani 1 1 d . . . . .
N3 N 0.24997(5) 0.01497(4) 0.04243(4) 0.01388(8) Uani 1 1 d . . . . .
H3 H 0.2129(11) -0.0525(10) 0.0601(10) 0.024(3) Uiso 1 1 d . . . . .
C1 C 0.13525(5) 0.40594(5) 0.14413(5) 0.01183(8) Uani 1 1 d . . . . .
C2 C 0.10487(5) 0.39000(5) 0.24431(5) 0.01375(8) Uani 1 1 d . . . . .
H2 H 0.129415 0.451771 0.303971 0.017 Uiso 1 1 calc R U . . .
C3 C 0.03238(6) 0.26696(6) 0.23895(5) 0.01603(9) Uani 1 1 d . . . . .
H3A H 0.002562 0.231979 0.294987 0.019 Uiso 1 1 calc R U . . .
C4 C 0.01258(5) 0.20612(5) 0.13587(5) 0.01590(9) Uani 1 1 d . . . . .
H4 H -0.035115 0.123058 0.109914 0.019 Uiso 1 1 calc R U . . .
C5 C 0.07479(5) 0.28807(5) 0.07741(5) 0.01368(8) Uani 1 1 d . . . . .
H5 H 0.076814 0.269252 0.006033 0.016 Uiso 1 1 calc R U . . .
C6 C 0.24472(5) 0.49801(5) 0.13769(4) 0.01135(8) Uani 1 1 d . . . . .
C7 C 0.27687(6) 0.50833(5) 0.03273(5) 0.01302(8) Uani 1 1 d . . . . .
H7 H 0.247551 0.426936 -0.010632 0.016 Uiso 1 1 calc R U . . .
C8 C 0.42371(6) 0.57245(5) 0.06139(5) 0.01541(9) Uani 1 1 d . . . . .
H8A H 0.469518 0.524255 0.104503 0.018 Uiso 1 1 calc R U . . .
H8B H 0.444467 0.580120 -0.007356 0.018 Uiso 1 1 calc R U . . .
C9 C 0.46995(6) 0.69717(5) 0.12845(5) 0.01452(9) Uani 1 1 d . . . . .
H9 H 0.565283 0.737812 0.146001 0.017 Uiso 1 1 calc R U . . .
C10 C 0.43963(6) 0.68476(5) 0.23583(5) 0.01435(9) Uani 1 1 d . . . . .
H10A H 0.467966 0.765072 0.279020 0.017 Uiso 1 1 calc R U . . .
H10B H 0.486914 0.638729 0.280838 0.017 Uiso 1 1 calc R U . . .
C11 C 0.29339(6) 0.61983(5) 0.20816(5) 0.01269(8) Uani 1 1 d . . . . .
H11 H 0.272901 0.610229 0.277719 0.015 Uiso 1 1 calc R U . . .
C12 C 0.20738(6) 0.58462(5) -0.03538(5) 0.01625(9) Uani 1 1 d . . . . .
H12A H 0.227344 0.593003 -0.104450 0.020 Uiso 1 1 calc R U . . .
H12B H 0.112637 0.544486 -0.055046 0.020 Uiso 1 1 calc R U . . .
C13 C 0.39893(6) 0.77157(5) 0.06040(5) 0.01537(9) Uani 1 1 d . . . . .
H13A H 0.428297 0.852411 0.102950 0.018 Uiso 1 1 calc R U . . .
H13B H 0.419185 0.780696 -0.008496 0.018 Uiso 1 1 calc R U . . .
C14 C 0.22181(6) 0.69499(5) 0.13974(5) 0.01577(9) Uani 1 1 d . . . . .
H14A H 0.127390 0.654758 0.122114 0.019 Uiso 1 1 calc R U . . .
H14B H 0.249381 0.774972 0.183260 0.019 Uiso 1 1 calc R U . . .
C15 C 0.25268(6) 0.70891(5) 0.03266(5) 0.01521(9) Uani 1 1 d . . . . .
H15 H 0.206881 0.757895 -0.010919 0.018 Uiso 1 1 calc R U . . .
C16 C 0.44556(5) 0.28673(5) 0.36167(4) 0.01125(8) Uani 1 1 d . . . . .
C17 C 0.34785(6) 0.24493(5) 0.41040(5) 0.01375(8) Uani 1 1 d . . . . .
H17 H 0.315281 0.166319 0.426652 0.016 Uiso 1 1 calc R U . . .
C18 C 0.30749(6) 0.33948(6) 0.43050(5) 0.01543(9) Uani 1 1 d . . . . .
H18 H 0.244152 0.335948 0.463306 0.019 Uiso 1 1 calc R U . . .
C19 C 0.37801(6) 0.44043(5) 0.39319(5) 0.01382(8) Uani 1 1 d . . . . .
H19 H 0.369970 0.516567 0.395964 0.017 Uiso 1 1 calc R U . . .
C20 C 0.46258(5) 0.40804(5) 0.35103(5) 0.01193(8) Uani 1 1 d . . . . .
H20 H 0.521232 0.459073 0.320566 0.014 Uiso 1 1 calc R U . . .
C21 C 0.51857(6) 0.21581(5) 0.33070(5) 0.01319(8) Uani 1 1 d . . . . .
H21 H 0.461059 0.163520 0.258490 0.016 Uiso 1 1 calc R U . . .
C22 C 0.64448(6) 0.29515(6) 0.31422(5) 0.01723(10) Uani 1 1 d . . . . .
H22 H 0.625112 0.350942 0.261820 0.021 Uiso 1 1 calc R U . . .
C23 C 0.69838(8) 0.21353(8) 0.26556(6) 0.02545(15) Uani 1 1 d . . . . .
H23A H 0.633841 0.166389 0.194336 0.031 Uiso 1 1 calc R U . . .
H23B H 0.777649 0.262944 0.251908 0.031 Uiso 1 1 calc R U . . .
C24 C 0.72982(8) 0.12851(8) 0.34615(6) 0.02633(15) Uani 1 1 d . . . . .
H24 H 0.764903 0.075550 0.314302 0.032 Uiso 1 1 calc R U . . .
C25 C 0.60582(9) 0.05145(7) 0.36543(6) 0.02628(15) Uani 1 1 d . . . . .
H25A H 0.625045 -0.004203 0.416795 0.032 Uiso 1 1 calc R U . . .
H25B H 0.540939 0.003224 0.294763 0.032 Uiso 1 1 calc R U . . .
C26 C 0.55097(7) 0.13239(6) 0.41415(5) 0.01779(10) Uani 1 1 d . . . . .
H26 H 0.470470 0.081697 0.426865 0.021 Uiso 1 1 calc R U . . .
C27 C 0.74587(6) 0.36825(7) 0.42451(7) 0.02274(12) Uani 1 1 d . . . . .
H27A H 0.712386 0.421872 0.456029 0.027 Uiso 1 1 calc R U . . .
H27B H 0.825839 0.418427 0.412327 0.027 Uiso 1 1 calc R U . . .
C28 C 0.83046(8) 0.20169(9) 0.45633(6) 0.02987(17) Uani 1 1 d . . . . .
H28A H 0.910940 0.251280 0.444583 0.036 Uiso 1 1 calc R U . . .
H28B H 0.851348 0.147014 0.508207 0.036 Uiso 1 1 calc R U . . .
C29 C 0.65154(8) 0.20600(7) 0.52376(5) 0.02145(12) Uani 1 1 d . . . . .
H29A H 0.670498 0.151643 0.576669 0.026 Uiso 1 1 calc R U . . .
H29B H 0.616873 0.258446 0.555361 0.026 Uiso 1 1 calc R U . . .
C30 C 0.77623(7) 0.28273(8) 0.50525(6) 0.02428(13) Uani 1 1 d . . . . .
H30 H 0.841667 0.330346 0.577103 0.029 Uiso 1 1 calc R U . . .
C31 C 0.25957(5) 0.11373(4) 0.10207(4) 0.01030(7) Uani 1 1 d . . . . .
C32 C 0.30225(7) 0.01758(5) -0.04608(6) 0.01831(10) Uani 1 1 d . . . . .
H32A H 0.280947 0.075394 -0.092580 0.027 Uiso 1 1 calc R U . . .
H32B H 0.264729 -0.062223 -0.090629 0.027 Uiso 1 1 calc R U . . .
H32C H 0.396411 0.041316 -0.014854 0.027 Uiso 1 1 calc R U . . .
C33 C 0.07728(6) -0.00402(5) 0.26358(5) 0.01329(8) Uani 1 1 d . . . . .
H33 H 0.091491 0.069983 0.304153 0.016 Uiso 1 1 calc R U . . .
C34 C -0.01101(5) -0.11412(5) 0.28270(5) 0.01285(8) Uani 1 1 d . . . . .
C35 C -0.02141(6) -0.22856(5) 0.24307(5) 0.01716(10) Uani 1 1 d . . . . .
H35 H 0.032077 -0.237196 0.203292 0.021 Uiso 1 1 calc R U . . .
C36 C -0.10980(8) -0.32955(6) 0.26179(6) 0.02358(13) Uani 1 1 d . . . . .
H36 H -0.115630 -0.407012 0.235596 0.028 Uiso 1 1 calc R U . . .
C37 C -0.19001(7) -0.31797(7) 0.31879(7) 0.02569(14) Uani 1 1 d . . . . .
H37 H -0.251179 -0.387350 0.330390 0.031 Uiso 1 1 calc R U . . .
C38 C -0.18029(7) -0.20477(7) 0.35857(7) 0.02481(13) Uani 1 1 d . . . . .
H38 H -0.235014 -0.196573 0.397206 0.030 Uiso 1 1 calc R U . . .
C39 C -0.09023(7) -0.10338(6) 0.34172(6) 0.01872(10) Uani 1 1 d . . . . .
H39 H -0.082400 -0.026111 0.370535 0.022 Uiso 1 1 calc R U . . .

loop_
_atom_site_aniso_label
_atom_site_aniso_U_11
_atom_site_aniso_U_22
_atom_site_aniso_U_33
_atom_site_aniso_U_23
_atom_site_aniso_U_13
_atom_site_aniso_U_12
Ti1 0.00833(3) 0.00953(3) 0.00877(3) 0.00092(2) 0.00370(3) 0.00286(3)
S1 0.01212(5) 0.00907(5) 0.01127(5) 0.00149(4) 0.00597(4) 0.00240(4)
N1 0.01276(17) 0.00944(15) 0.01210(17) 0.00176(13) 0.00667(14) 0.00209(13)
N2 0.01278(17) 0.01096(16) 0.01308(18) 0.00306(14) 0.00608(14) 0.00245(13)
N3 0.0181(2) 0.00914(16) 0.01499(19) 0.00022(14) 0.00971(16) 0.00219(14)
C1 0.01059(18) 0.01222(18) 0.0132(2) 0.00267(15) 0.00387(15) 0.00494(15)
C2 0.01207(19) 0.0153(2) 0.0169(2) 0.00388(17) 0.00757(17) 0.00616(16)
C3 0.0113(2) 0.0177(2) 0.0211(2) 0.00586(19) 0.00835(18) 0.00482(17)
C4 0.00920(18) 0.0141(2) 0.0208(2) 0.00329(18) 0.00290(17) 0.00182(16)
C5 0.01085(19) 0.01309(19) 0.0140(2) 0.00144(16) 0.00129(16) 0.00327(15)
C6 0.01264(19) 0.01059(17) 0.01206(19) 0.00162(15) 0.00574(15) 0.00441(15)
C7 0.0182(2) 0.01092(18) 0.01207(19) 0.00227(15) 0.00708(17) 0.00614(16)
C8 0.0190(2) 0.0148(2) 0.0189(2) 0.00514(18) 0.01205(19) 0.00883(18)
C9 0.0133(2) 0.0138(2) 0.0184(2) 0.00460(17) 0.00763(18) 0.00513(16)
C10 0.0145(2) 0.01282(19) 0.0144(2) 0.00185(16) 0.00439(17) 0.00392(16)
C11 0.0147(2) 0.01106(18) 0.0137(2) 0.00062(15) 0.00709(16) 0.00460(15)
C12 0.0200(2) 0.0130(2) 0.0138(2) 0.00281(17) 0.00327(18) 0.00594(18)
C13 0.0175(2) 0.01145(19) 0.0181(2) 0.00449(17) 0.00747(19) 0.00502(17)
C14 0.0158(2) 0.0130(2) 0.0217(3) 0.00199(18) 0.00837(19) 0.00753(17)
C15 0.0164(2) 0.01197(19) 0.0178(2) 0.00346(17) 0.00480(18) 0.00677(17)
C16 0.01184(18) 0.01235(18) 0.01035(18) 0.00140(15) 0.00357(15) 0.00563(15)
C17 0.0160(2) 0.0159(2) 0.01103(19) 0.00384(16) 0.00612(17) 0.00648(17)
C18 0.0172(2) 0.0218(2) 0.0107(2) 0.00197(17) 0.00639(17) 0.00997(19)
C19 0.0156(2) 0.0148(2) 0.01108(19) -0.00135(16) 0.00260(16) 0.00774(17)
C20 0.01067(18) 0.01155(18) 0.01193(19) 0.00007(15) 0.00220(15) 0.00374(15)
C21 0.0158(2) 0.0154(2) 0.01081(19) 0.00175(16) 0.00375(16) 0.00946(17)
C22 0.0180(2) 0.0260(3) 0.0162(2) 0.0085(2) 0.00932(19) 0.0147(2)
C23 0.0320(3) 0.0457(4) 0.0159(3) 0.0111(3) 0.0124(2) 0.0307(3)
C24 0.0367(4) 0.0428(4) 0.0148(2) 0.0066(3) 0.0085(2) 0.0333(4)
C25 0.0422(4) 0.0253(3) 0.0203(3) 0.0040(2) 0.0082(3) 0.0256(3)
C26 0.0261(3) 0.0168(2) 0.0157(2) 0.00478(18) 0.0077(2) 0.0134(2)
C27 0.0135(2) 0.0268(3) 0.0275(3) 0.0032(2) 0.0061(2) 0.0077(2)
C28 0.0292(3) 0.0528(5) 0.0186(3) 0.0064(3) 0.0049(3) 0.0315(4)
C29 0.0298(3) 0.0312(3) 0.0107(2) 0.0051(2) 0.0063(2) 0.0205(3)
C30 0.0202(3) 0.0376(4) 0.0157(3) -0.0011(2) 0.0000(2) 0.0175(3)
C31 0.01027(17) 0.00983(17) 0.01015(18) 0.00087(14) 0.00395(14) 0.00253(14)
C32 0.0231(3) 0.0137(2) 0.0201(3) -0.00072(18) 0.0145(2) 0.00289(19)
C33 0.0150(2) 0.01219(19) 0.0146(2) 0.00383(16) 0.00804(17) 0.00436(16)
C34 0.01262(19) 0.01377(19) 0.0134(2) 0.00498(16) 0.00615(16) 0.00447(16)
C35 0.0214(3) 0.0133(2) 0.0157(2) 0.00145(17) 0.0090(2) 0.00275(18)
C36 0.0290(3) 0.0144(2) 0.0206(3) 0.0016(2) 0.0096(2) -0.0012(2)
C37 0.0214(3) 0.0235(3) 0.0266(3) 0.0099(2) 0.0104(2) -0.0012(2)
C38 0.0212(3) 0.0294(3) 0.0326(4) 0.0166(3) 0.0187(3) 0.0100(2)
C39 0.0202(3) 0.0206(2) 0.0246(3) 0.0114(2) 0.0150(2) 0.0111(2)

loop_
_atom_type_symbol
_atom_type_description
_atom_type_scat_dispersion_real
_atom_type_scat_dispersion_imag
_atom_type_scat_source
C C 0.0033 0.0016 'International Tables Vol C Tables 4.2.6.8 and 6.1.1.4'
H H 0.0000 0.0000 'International Tables Vol C Tables 4.2.6.8 and 6.1.1.4'
N N 0.0061 0.0033 'International Tables Vol C Tables 4.2.6.8 and 6.1.1.4'
S S 0.1246 0.1234 'International Tables Vol C Tables 4.2.6.8 and 6.1.1.4'
Ti Ti 0.2776 0.4457 'International Tables Vol C Tables 4.2.6.8 and 6.1.1.4'

loop_
_geom_angle_atom_site_label_1
_geom_angle_atom_site_label_2
_geom_angle_atom_site_label_3
_geom_angle
_geom_angle_site_symmetry_1
_geom_angle_site_symmetry_3
_geom_angle_publ_flag
N1 Ti1 C1 125.75(2) . . ?
N1 Ti1 C2 130.36(2) . . ?
C1 Ti1 C2 37.36(2) . . ?
N1 Ti1 C5 88.68(2) . . ?
C1 Ti1 C5 37.07(2) . . ?
C2 Ti1 C5 59.97(2) . . ?
N1 Ti1 C19 135.433(19) . . ?
C1 Ti1 C19 98.54(2) . . ?
C2 Ti1 C19 81.03(2) . . ?
C5 Ti1 C19 135.36(2) . . ?
N1 Ti1 C20 113.261(19) . . ?
C1 Ti1 C20 116.26(2) . . ?
C2 Ti1 C20 113.11(2) . . ?
C5 Ti1 C20 147.14(2) . . ?
C19 Ti1 C20 34.69(2) . . ?
N1 Ti1 C18 110.15(2) . . ?
C1 Ti1 C18 114.34(2) . . ?
C2 Ti1 C18 81.44(2) . . ?
C5 Ti1 C18 139.56(2) . . ?
C19 Ti1 C18 34.69(2) . . ?
C20 Ti1 C18 57.13(2) . . ?
N1 Ti1 C3 96.40(2) . . ?
C1 Ti1 C3 60.38(2) . . ?
C2 Ti1 C3 35.17(2) . . ?
C5 Ti1 C3 58.03(2) . . ?
C19 Ti1 C3 102.20(2) . . ?
C20 Ti1 C3 136.63(2) . . ?
C18 Ti1 C3 83.83(2) . . ?
N1 Ti1 C4 74.49(2) . . ?
C1 Ti1 C4 59.48(2) . . ?
C2 Ti1 C4 57.77(2) . . ?
C5 Ti1 C4 34.28(2) . . ?
C19 Ti1 C4 135.49(2) . . ?
C20 Ti1 C4 170.17(2) . . ?
C18 Ti1 C4 115.28(2) . . ?
C3 Ti1 C4 33.79(2) . . ?
N1 Ti1 C17 79.883(19) . . ?
C1 Ti1 C17 148.11(2) . . ?
C2 Ti1 C17 112.83(2) . . ?
C5 Ti1 C17 156.05(2) . . ?
C19 Ti1 C17 56.85(2) . . ?
C20 Ti1 C17 56.314(19) . . ?
C18 Ti1 C17 33.89(2) . . ?
C3 Ti1 C17 102.14(2) . . ?
C4 Ti1 C17 121.78(2) . . ?
N1 Ti1 C16 81.452(18) . . ?
C1 Ti1 C16 150.220(19) . . ?
C2 Ti1 C16 135.91(2) . . ?
C5 Ti1 C16 163.67(2) . . ?
C19 Ti1 C16 57.122(19) . . ?
C20 Ti1 C16 33.968(18) . . ?
C18 Ti1 C16 56.667(19) . . ?
C3 Ti1 C16 135.78(2) . . ?
C4 Ti1 C16 149.698(19) . . ?
C17 Ti1 C16 33.760(19) . . ?
N1 Ti1 S1 63.823(13) . . ?
C1 Ti1 S1 97.409(16) . . ?
C2 Ti1 S1 134.567(16) . . ?
C5 Ti1 S1 80.501(16) . . ?
C19 Ti1 S1 120.370(16) . . ?
C20 Ti1 S1 87.523(15) . . ?
C18 Ti1 S1 139.802(15) . . ?
C3 Ti1 S1 135.120(17) . . ?
C4 Ti1 S1 101.644(17) . . ?
C17 Ti1 S1 112.248(15) . . ?
C16 Ti1 S1 83.472(14) . . ?
C31 S1 Ti1 79.540(18) . . ?
C31 N1 N2 114.93(4) . . ?
C31 N1 Ti1 104.39(3) . . ?
N2 N1 Ti1 139.81(4) . . ?
C33 N2 N1 114.45(5) . . ?
C31 N3 C32 123.52(5) . . ?
C31 N3 H3 117.0(8) . . ?
C32 N3 H3 119.4(8) . . ?
C6 C1 C2 123.79(5) . . ?
C6 C1 C5 124.96(5) . . ?
C2 C1 C5 105.37(5) . . ?
C6 C1 Ti1 95.26(3) . . ?
C2 C1 Ti1 73.47(3) . . ?
C5 C1 Ti1 75.01(3) . . ?
C3 C2 C1 108.93(5) . . ?
C3 C2 Ti1 76.87(3) . . ?
C1 C2 Ti1 69.17(3) . . ?
C3 C2 H2 125.5 . . ?
C1 C2 H2 125.5 . . ?
Ti1 C2 H2 120.1 . . ?
C4 C3 C2 107.86(5) . . ?
C4 C3 Ti1 74.53(3) . . ?
C2 C3 Ti1 67.96(3) . . ?
C4 C3 H3A 126.1 . . ?
C2 C3 H3A 126.1 . . ?
Ti1 C3 H3A 123.0 . . ?
C3 C4 C5 109.08(5) . . ?
C3 C4 Ti1 71.68(3) . . ?
C5 C4 Ti1 68.37(3) . . ?
C3 C4 H4 125.5 . . ?
C5 C4 H4 125.5 . . ?
Ti1 C4 H4 126.1 . . ?
C4 C5 C1 108.73(5) . . ?
C4 C5 Ti1 77.34(3) . . ?
C1 C5 Ti1 67.92(3) . . ?
C4 C5 H5 125.6 . . ?
C1 C5 H5 125.6 . . ?
Ti1 C5 H5 120.7 . . ?
C1 C6 C7 122.31(5) . . ?
C1 C6 C11 119.34(5) . . ?
C7 C6 C11 111.50(4) . . ?
C6 C7 C8 109.61(5) . . ?
C6 C7 C12 108.28(5) . . ?
C8 C7 C12 108.60(5) . . ?
C6 C7 H7 110.1 . . ?
C8 C7 H7 110.1 . . ?
C12 C7 H7 110.1 . . ?
C9 C8 C7 110.59(5) . . ?
C9 C8 H8A 109.5 . . ?
C7 C8 H8A 109.5 . . ?
C9 C8 H8B 109.5 . . ?
C7 C8 H8B 109.5 . . ?
H8A C8 H8B 108.1 . . ?
C8 C9 C10 109.37(5) . . ?
C8 C9 C13 109.10(5) . . ?
C10 C9 C13 109.48(5) . . ?
C8 C9 H9 109.6 . . ?
C10 C9 H9 109.6 . . ?
C13 C9 H9 109.6 . . ?
C9 C10 C11 109.29(5) . . ?
C9 C10 H10A 109.8 . . ?
C11 C10 H10A 109.8 . . ?
C9 C10 H10B 109.8 . . ?
C11 C10 H10B 109.8 . . ?
H10A C10 H10B 108.3 . . ?
C6 C11 C10 111.57(5) . . ?
C6 C11 C14 106.92(5) . . ?
C10 C11 C14 108.78(5) . . ?
C6 C11 H11 109.8 . . ?
C10 C11 H11 109.8 . . ?
C14 C11 H11 109.8 . . ?
C15 C12 C7 109.44(5) . . ?
C15 C12 H12A 109.8 . . ?
C7 C12 H12A 109.8 . . ?
C15 C12 H12B 109.8 . . ?
C7 C12 H12B 109.8 . . ?
H12A C12 H12B 108.2 . . ?
C15 C13 C9 109.70(5) . . ?
C15 C13 H13A 109.7 . . ?
C9 C13 H13A 109.7 . . ?
C15 C13 H13B 109.7 . . ?
C9 C13 H13B 109.7 . . ?
H13A C13 H13B 108.2 . . ?
C15 C14 C11 109.75(5) . . ?
C15 C14 H14A 109.7 . . ?
C11 C14 H14A 109.7 . . ?
C15 C14 H14B 109.7 . . ?
C11 C14 H14B 109.7 . . ?
H14A C14 H14B 108.2 . . ?
C13 C15 C14 109.52(5) . . ?
C13 C15 C12 109.43(5) . . ?
C14 C15 C12 109.42(5) . . ?
C13 C15 H15 109.5 . . ?
C14 C15 H15 109.5 . . ?
C12 C15 H15 109.5 . . ?
C20 C16 C17 106.57(5) . . ?
C20 C16 C21 127.17(5) . . ?
C17 C16 C21 126.24(5) . . ?
C20 C16 Ti1 70.03(3) . . ?
C17 C16 Ti1 72.31(3) . . ?
C21 C16 Ti1 123.91(4) . . ?
C18 C17 C16 108.79(5) . . ?
C18 C17 Ti1 70.98(3) . . ?
C16 C17 Ti1 73.93(3) . . ?
C18 C17 H17 125.6 . . ?
C16 C17 H17 125.6 . . ?
Ti1 C17 H17 121.2 . . ?
C17 C18 C19 107.89(5) . . ?
C17 C18 Ti1 75.12(3) . . ?
C19 C18 Ti1 71.01(3) . . ?
C17 C18 H18 126.1 . . ?
C19 C18 H18 126.1 . . ?
Ti1 C18 H18 119.6 . . ?
C20 C19 C18 107.90(5) . . ?
C20 C19 Ti1 74.19(3) . . ?
C18 C19 Ti1 74.30(3) . . ?
C20 C19 H19 126.0 . . ?
C18 C19 H19 126.1 . . ?
Ti1 C19 H19 117.5 . . ?
C19 C20 C16 108.85(5) . . ?
C19 C20 Ti1 71.11(3) . . ?
C16 C20 Ti1 76.00(3) . . ?
C19 C20 H20 125.6 . . ?
C16 C20 H20 125.6 . . ?
Ti1 C20 H20 119.1 . . ?
C16 C21 C22 113.27(5) . . ?
C16 C21 C26 113.23(5) . . ?
C22 C21 C26 108.68(5) . . ?
C16 C21 H21 107.1 . . ?
C22 C21 H21 107.1 . . ?
C26 C21 H21 107.1 . . ?
C23 C22 C27 109.19(5) . . ?
C23 C22 C21 108.45(6) . . ?
C27 C22 C21 110.92(5) . . ?
C23 C22 H22 109.4 . . ?
C27 C22 H22 109.4 . . ?
C21 C22 H22 109.4 . . ?
C24 C23 C22 109.74(5) . . ?
C24 C23 H23A 109.7 . . ?
C22 C23 H23A 109.7 . . ?
C24 C23 H23B 109.7 . . ?
C22 C23 H23B 109.7 . . ?
H23A C23 H23B 108.2 . . ?
C25 C24 C28 109.34(6) . . ?
C25 C24 C23 109.14(6) . . ?
C28 C24 C23 109.67(8) . . ?
C25 C24 H24 109.6 . . ?
C28 C24 H24 109.6 . . ?
C23 C24 H24 109.6 . . ?
C24 C25 C26 109.88(6) . . ?
C24 C25 H25A 109.7 . . ?
C26 C25 H25A 109.7 . . ?
C24 C25 H25B 109.7 . . ?
C26 C25 H25B 109.7 . . ?
H25A C25 H25B 108.2 . . ?
C29 C26 C25 109.34(6) . . ?
C29 C26 C21 110.52(5) . . ?
C25 C26 C21 108.41(5) . . ?
C29 C26 H26 109.5 . . ?
C25 C26 H26 109.5 . . ?
C21 C26 H26 109.5 . . ?
C22 C27 C30 109.59(6) . . ?
C22 C27 H27A 109.8 . . ?
C30 C27 H27A 109.8 . . ?
C22 C27 H27B 109.8 . . ?
C30 C27 H27B 109.8 . . ?
H27A C27 H27B 108.2 . . ?
C24 C28 C30 109.47(6) . . ?
C24 C28 H28A 109.8 . . ?
C30 C28 H28A 109.8 . . ?
C24 C28 H28B 109.8 . . ?
C30 C28 H28B 109.8 . . ?
H28A C28 H28B 108.2 . . ?
C26 C29 C30 109.86(5) . . ?
C26 C29 H29A 109.7 . . ?
C30 C29 H29A 109.7 . . ?
C26 C29 H29B 109.7 . . ?
C30 C29 H29B 109.7 . . ?
H29A C29 H29B 108.2 . . ?
C29 C30 C28 109.87(7) . . ?
C29 C30 C27 109.16(5) . . ?
C28 C30 C27 109.21(6) . . ?
C29 C30 H30 109.5 . . ?
C28 C30 H30 109.5 . . ?
C27 C30 H30 109.5 . . ?
N1 C31 N3 123.32(5) . . ?
N1 C31 S1 112.09(4) . . ?
N3 C31 S1 124.60(4) . . ?
N3 C32 H32A 109.5 . . ?
N3 C32 H32B 109.5 . . ?
H32A C32 H32B 109.5 . . ?
N3 C32 H32C 109.5 . . ?
H32A C32 H32C 109.5 . . ?
H32B C32 H32C 109.5 . . ?
N2 C33 C34 123.09(5) . . ?
N2 C33 H33 118.5 . . ?
C34 C33 H33 118.5 . . ?
C35 C34 C39 119.02(5) . . ?
C35 C34 C33 123.11(5) . . ?
C39 C34 C33 117.86(5) . . ?
C36 C35 C34 120.12(6) . . ?
C36 C35 H35 119.9 . . ?
C34 C35 H35 119.9 . . ?
C35 C36 C37 120.43(7) . . ?
C35 C36 H36 119.8 . . ?
C37 C36 H36 119.8 . . ?
C38 C37 C36 119.86(6) . . ?
C38 C37 H37 120.1 . . ?
C36 C37 H37 120.1 . . ?
C37 C38 C39 119.86(7) . . ?
C37 C38 H38 120.1 . . ?
C39 C38 H38 120.1 . . ?
C38 C39 C34 120.67(6) . . ?
C38 C39 H39 119.7 . . ?
C34 C39 H39 119.7 . . ?

loop_
_geom_bond_atom_site_label_1
_geom_bond_atom_site_label_2
_geom_bond_distance
_geom_bond_site_symmetry_2
_geom_bond_publ_flag
Ti1 N1 2.1839(5) . ?
Ti1 C1 2.2289(5) . ?
Ti1 C2 2.2862(6) . ?
Ti1 C5 2.3234(6) . ?
Ti1 C19 2.3490(6) . ?
Ti1 C20 2.3888(5) . ?
Ti1 C18 2.3916(6) . ?
Ti1 C3 2.4021(6) . ?
Ti1 C4 2.4386(6) . ?
Ti1 C17 2.4449(6) . ?
Ti1 C16 2.4660(5) . ?
Ti1 S1 2.58107(19) . ?
S1 C31 1.7175(5) . ?
N1 C31 1.3354(7) . ?
N1 N2 1.3843(6) . ?
N2 C33 1.2906(7) . ?
N3 C31 1.3409(7) . ?
N3 C32 1.4497(8) . ?
N3 H3 0.858(12) . ?
C1 C6 1.4094(8) . ?
C1 C2 1.4470(8) . ?
C1 C5 1.4498(8) . ?
C2 C3 1.4208(8) . ?
C2 H2 0.9500 . ?
C3 C4 1.4074(9) . ?
C3 H3A 0.9500 . ?
C4 C5 1.4078(8) . ?
C4 H4 0.9500 . ?
C5 H5 0.9500 . ?
C6 C7 1.5135(8) . ?
C6 C11 1.5196(8) . ?
C7 C8 1.5396(9) . ?
C7 C12 1.5467(8) . ?
C7 H7 1.0000 . ?
C8 C9 1.5332(8) . ?
C8 H8A 0.9900 . ?
C8 H8B 0.9900 . ?
C9 C10 1.5346(9) . ?
C9 C13 1.5385(8) . ?
C9 H9 1.0000 . ?
C10 C11 1.5364(8) . ?
C10 H10A 0.9900 . ?
C10 H10B 0.9900 . ?
C11 C14 1.5513(8) . ?
C11 H11 1.0000 . ?
C12 C15 1.5360(8) . ?
C12 H12A 0.9900 . ?
C12 H12B 0.9900 . ?
C13 C15 1.5331(9) . ?
C13 H13A 0.9900 . ?
C13 H13B 0.9900 . ?
C14 C15 1.5350(9) . ?
C14 H14A 0.9900 . ?
C14 H14B 0.9900 . ?
C15 H15 1.0000 . ?
C16 C20 1.4200(7) . ?
C16 C17 1.4261(8) . ?
C16 C21 1.5112(8) . ?
C17 C18 1.4106(8) . ?
C17 H17 0.9500 . ?
C18 C19 1.4138(9) . ?
C18 H18 0.9500 . ?
C19 C20 1.4132(8) . ?
C19 H19 0.9500 . ?
C20 H20 0.9500 . ?
C21 C22 1.5438(9) . ?
C21 C26 1.5473(8) . ?
C21 H21 1.0000 . ?
C22 C23 1.5369(9) . ?
C22 C27 1.5382(10) . ?
C22 H22 1.0000 . ?
C23 C24 1.5356(10) . ?
C23 H23A 0.9900 . ?
C23 H23B 0.9900 . ?
C24 C25 1.5349(13) . ?
C24 C28 1.5349(12) . ?
C24 H24 1.0000 . ?
C25 C26 1.5394(9) . ?
C25 H25A 0.9900 . ?
C25 H25B 0.9900 . ?
C26 C29 1.5313(10) . ?
C26 H26 1.0000 . ?
C27 C30 1.5383(11) . ?
C27 H27A 0.9900 . ?
C27 H27B 0.9900 . ?
C28 C30 1.5363(11) . ?
C28 H28A 0.9900 . ?
C28 H28B 0.9900 . ?
C29 C30 1.5354(12) . ?
C29 H29A 0.9900 . ?
C29 H29B 0.9900 . ?
C30 H30 1.0000 . ?
C32 H32A 0.9800 . ?
C32 H32B 0.9800 . ?
C32 H32C 0.9800 . ?
C33 C34 1.4621(8) . ?
C33 H33 0.9500 . ?
C34 C35 1.3997(9) . ?
C34 C39 1.4006(8) . ?
C35 C36 1.3892(9) . ?
C35 H35 0.9500 . ?
C36 C37 1.3944(12) . ?
C36 H36 0.9500 . ?
C37 C38 1.3891(12) . ?
C37 H37 0.9500 . ?
C38 C39 1.3917(9) . ?
C38 H38 0.9500 . ?
C39 H39 0.9500 . ?

loop_
_geom_torsion_atom_site_label_1
_geom_torsion_atom_site_label_2
_geom_torsion_atom_site_label_3
_geom_torsion_atom_site_label_4
_geom_torsion
_geom_torsion_site_symmetry_1
_geom_torsion_site_symmetry_2
_geom_torsion_site_symmetry_3
_geom_torsion_site_symmetry_4
_geom_torsion_publ_flag
C31 N1 N2 C33 -173.42(5) . . . . ?
Ti1 N1 N2 C33 -6.32(8) . . . . ?
C6 C1 C2 C3 -152.42(5) . . . . ?
C5 C1 C2 C3 1.60(6) . . . . ?
Ti1 C1 C2 C3 -67.21(4) . . . . ?
C6 C1 C2 Ti1 -85.21(5) . . . . ?
C5 C1 C2 Ti1 68.82(4) . . . . ?
C1 C2 C3 C4 -2.12(7) . . . . ?
Ti1 C2 C3 C4 -64.35(4) . . . . ?
C1 C2 C3 Ti1 62.23(4) . . . . ?
C2 C3 C4 C5 1.79(7) . . . . ?
Ti1 C3 C4 C5 -58.31(4) . . . . ?
C2 C3 C4 Ti1 60.11(4) . . . . ?
C3 C4 C5 C1 -0.79(7) . . . . ?
Ti1 C4 C5 C1 -61.13(4) . . . . ?
C3 C4 C5 Ti1 60.34(4) . . . . ?
C6 C1 C5 C4 153.13(5) . . . . ?
C2 C1 C5 C4 -0.51(6) . . . . ?
Ti1 C1 C5 C4 67.22(4) . . . . ?
C6 C1 C5 Ti1 85.91(5) . . . . ?
C2 C1 C5 Ti1 -67.73(4) . . . . ?
C2 C1 C6 C7 176.97(5) . . . . ?
C5 C1 C6 C7 27.98(8) . . . . ?
Ti1 C1 C6 C7 103.35(5) . . . . ?
C2 C1 C6 C11 -34.51(8) . . . . ?
C5 C1 C6 C11 176.51(5) . . . . ?
Ti1 C1 C6 C11 -108.12(5) . . . . ?
C1 C6 C7 C8 -153.11(5) . . . . ?
C11 C6 C7 C8 56.18(6) . . . . ?
C1 C6 C7 C12 88.58(6) . . . . ?
C11 C6 C7 C12 -62.14(6) . . . . ?
C6 C7 C8 C9 -58.43(6) . . . . ?
C12 C7 C8 C9 59.68(6) . . . . ?
C7 C8 C9 C10 60.13(6) . . . . ?
C7 C8 C9 C13 -59.60(6) . . . . ?
C8 C9 C10 C11 -58.56(6) . . . . ?
C13 C9 C10 C11 60.93(6) . . . . ?
C1 C6 C11 C10 151.79(5) . . . . ?
C7 C6 C11 C10 -56.53(6) . . . . ?
C1 C6 C11 C14 -89.39(6) . . . . ?
C7 C6 C11 C14 62.30(6) . . . . ?
C9 C10 C11 C6 57.10(6) . . . . ?
C9 C10 C11 C14 -60.61(6) . . . . ?
C6 C7 C12 C15 59.15(6) . . . . ?
C8 C7 C12 C15 -59.80(6) . . . . ?
C8 C9 C13 C15 59.52(6) . . . . ?
C10 C9 C13 C15 -60.14(6) . . . . ?
C6 C11 C14 C15 -60.50(6) . . . . ?
C10 C11 C14 C15 60.12(6) . . . . ?
C9 C13 C15 C14 59.39(6) . . . . ?
C9 C13 C15 C12 -60.55(6) . . . . ?
C11 C14 C15 C13 -59.54(6) . . . . ?
C11 C14 C15 C12 60.41(6) . . . . ?
C7 C12 C15 C13 60.77(6) . . . . ?
C7 C12 C15 C14 -59.22(6) . . . . ?
C20 C16 C17 C18 -0.82(6) . . . . ?
C21 C16 C17 C18 177.65(5) . . . . ?
Ti1 C16 C17 C18 -62.86(4) . . . . ?
C20 C16 C17 Ti1 62.04(4) . . . . ?
C21 C16 C17 Ti1 -119.48(5) . . . . ?
C16 C17 C18 C19 0.83(7) . . . . ?
Ti1 C17 C18 C19 -63.92(4) . . . . ?
C16 C17 C18 Ti1 64.76(4) . . . . ?
C17 C18 C19 C20 -0.52(7) . . . . ?
Ti1 C18 C19 C20 -67.16(4) . . . . ?
C17 C18 C19 Ti1 66.65(4) . . . . ?
C18 C19 C20 C16 0.01(6) . . . . ?
Ti1 C19 C20 C16 -67.23(4) . . . . ?
C18 C19 C20 Ti1 67.24(4) . . . . ?
C17 C16 C20 C19 0.50(6) . . . . ?
C21 C16 C20 C19 -177.96(5) . . . . ?
Ti1 C16 C20 C19 64.05(4) . . . . ?
C17 C16 C20 Ti1 -63.55(4) . . . . ?
C21 C16 C20 Ti1 118.00(5) . . . . ?
C20 C16 C21 C22 16.18(8) . . . . ?
C17 C16 C21 C22 -161.99(5) . . . . ?
Ti1 C16 C21 C22 105.80(5) . . . . ?
C20 C16 C21 C26 140.51(6) . . . . ?
C17 C16 C21 C26 -37.65(8) . . . . ?
Ti1 C16 C21 C26 -129.87(5) . . . . ?
C16 C21 C22 C23 -171.13(5) . . . . ?
C26 C21 C22 C23 62.10(6) . . . . ?
C16 C21 C22 C27 68.98(6) . . . . ?
C26 C21 C22 C27 -57.79(6) . . . . ?
C27 C22 C23 C24 59.63(9) . . . . ?
C21 C22 C23 C24 -61.34(8) . . . . ?
C22 C23 C24 C25 60.06(9) . . . . ?
C22 C23 C24 C28 -59.69(9) . . . . ?
C28 C24 C25 C26 60.09(7) . . . . ?
C23 C24 C25 C26 -59.87(8) . . . . ?
C24 C25 C26 C29 -59.72(7) . . . . ?
C24 C25 C26 C21 60.83(7) . . . . ?
C16 C21 C26 C29 -68.77(7) . . . . ?
C22 C21 C26 C29 58.02(7) . . . . ?
C16 C21 C26 C25 171.40(6) . . . . ?
C22 C21 C26 C25 -61.80(7) . . . . ?
C23 C22 C27 C30 -60.11(7) . . . . ?
C21 C22 C27 C30 59.35(7) . . . . ?
C25 C24 C28 C30 -59.77(9) . . . . ?
C23 C24 C28 C30 59.86(9) . . . . ?
C25 C26 C29 C30 59.16(7) . . . . ?
C21 C26 C29 C30 -60.10(7) . . . . ?
C26 C29 C30 C28 -59.41(7) . . . . ?
C26 C29 C30 C27 60.32(7) . . . . ?
C24 C28 C30 C29 59.55(9) . . . . ?
C24 C28 C30 C27 -60.16(9) . . . . ?
C22 C27 C30 C29 -59.68(7) . . . . ?
C22 C27 C30 C28 60.46(8) . . . . ?
N2 N1 C31 N3 -3.94(8) . . . . ?
Ti1 N1 C31 N3 -175.39(5) . . . . ?
N2 N1 C31 S1 175.60(4) . . . . ?
Ti1 N1 C31 S1 4.15(4) . . . . ?
C32 N3 C31 N1 178.28(6) . . . . ?
C32 N3 C31 S1 -1.21(9) . . . . ?
Ti1 S1 C31 N1 -3.46(4) . . . . ?
Ti1 S1 C31 N3 176.08(5) . . . . ?
N1 N2 C33 C34 175.35(5) . . . . ?
N2 C33 C34 C35 11.82(9) . . . . ?
N2 C33 C34 C39 -166.90(6) . . . . ?
C39 C34 C35 C36 0.38(10) . . . . ?
C33 C34 C35 C36 -178.32(6) . . . . ?
C34 C35 C36 C37 0.86(11) . . . . ?
C35 C36 C37 C38 -0.95(12) . . . . ?
C36 C37 C38 C39 -0.22(12) . . . . ?
C37 C38 C39 C34 1.49(12) . . . . ?
C35 C34 C39 C38 -1.56(10) . . . . ?
C33 C34 C39 C38 177.21(6) . . . . ?
